data_2106598
loop_
_publ_author_name
'Taesler, I.'
'Delaplane, R.G.'
'Olovsson, I.'

_publ_section_title
;
 Hydrogen bond studies. XCIV. Diaquaoxonium ion in nitric acid trihydrate
;
_journal_name_full 'Acta Crystallographica B (24,1968-38,1982)'
_journal_page_first 1489
_journal_page_last 1492
_journal_volume 31
_journal_year 1975
_chemical_formula_sum 'H7 N O6'
_chemical_name_systematic 'H N O3 (H2 O)3'
_space_group_IT_number 19
_symmetry_space_group_name_Hall 'P 2ac 2ab'
_symmetry_space_group_name_H-M 'P 21 21 21'
_cell_angle_alpha 90
_cell_angle_beta 90
_cell_angle_gamma 90
_cell_formula_units_Z 4
_cell_length_a 9.4845
_cell_length_b 14.6836
_cell_length_c 3.4355
_cell_volume 478.450
_citation_journal_id_ASTM ACBCAR
_cod_data_source_file Taesler_ACBCAR_1975_2000.cif
_cod_data_source_block H7N1O6
_cod_original_cell_volume 478.4504
_cod_original_formula_sum 'H7 N1 O6'
_cod_database_code 2106598

loop_
_symmetry_equiv_pos_as_xyz
x,y,z
-x+1/2,-y,z+1/2
x+1/2,-y+1/2,-z
-x,y+1/2,-z+1/2

loop_
_atom_site_label
_atom_site_type_symbol
_atom_site_fract_x
_atom_site_fract_y
_atom_site_fract_z
_atom_site_occupancy
_atom_site_U_iso_or_equiv
H7 H+1 0.515 0.541 0.326 1 0.0
H6 H+1 0.426 0.464 0.383 1 0.0
O3 O-2 0.25831 0.41197 0.31386 1 0.0
N1 N+5 0.27245 0.33336 0.17527 1 0.0
O2 O-2 0.16738 0.28035 0.17992 1 0.0
O1 O-2 0.38761 0.30715 0.04074 1 0.0
O5 O-2 0.50699 0.4865 0.4208 1 0.0
H3 H+1 0.771 0.38 0.328 1 0.0
O4 O-2 0.55047 0.64174 0.09298 1 0.0
O6 O-2 0.70284 0.3912 0.16815 1 0.0
H2 H+1 0.481 0.656 -0.03 1 0.0
H4 H+1 0.691 0.34 0.067 1 0.0
H1 H+1 0.57 0.684 0.247 1 0.0
H5 H+1 0.575 0.451 0.328 1 0.0
